data_7207805
loop_
_publ_author_name
'Graus, Sara'
'Uriel, Santiago'
'Serrano, Jos\'e Luis'

_publ_section_title
;
 Supramolecular hydrogen-bonding patterns in 4&#x2032;-substituted
 cyclohexane-5-spirohydantoin
;
_journal_issue 10
_journal_name_full CrystEngComm
_journal_page_first 3759
_journal_paper_doi 10.1039/c2ce06560f
_journal_volume 14
_journal_year 2012
_chemical_formula_sum 'C18 H24 N2 O4'
_chemical_formula_weight 332.39
_chemical_name_systematic
;
?
;
_space_group_IT_number 2
_symmetry_cell_setting triclinic
_symmetry_space_group_name_Hall '-P 1'
_symmetry_space_group_name_H-M 'P -1'
_atom_sites_solution_hydrogens geom
_atom_sites_solution_primary direct
_atom_sites_solution_secondary difmap
_audit_creation_method 'CrysAlis RED'
_cell_angle_alpha 89.21(4)
_cell_angle_beta 85.91(3)
_cell_angle_gamma 66.67(4)
_cell_formula_units_Z 2
_cell_length_a 6.047(2)
_cell_length_b 6.272(3)
_cell_length_c 26.102(8)
_cell_measurement_temperature 293(2)
_cell_volume 906.6(7)
_computing_cell_refinement 'CrysAlis RED Oxford Diffraction Ltd.Version 1.171.29.10'
_computing_data_collection 'CrysAlis CCD Oxford Diffraction Ltd.Version 1.171.29.10'
_computing_data_reduction 'CrysAlis RED Oxford Diffraction Ltd.Version 1.171.29.10'
_computing_molecular_graphics 'BRUKER SHELXTL'
_computing_publication_material 'BRUKER SHELXTL'
_computing_structure_refinement 'BRUKER SHELXTL'
_computing_structure_solution 'BRUKER SHELXTL'
_diffrn_ambient_temperature 293(2)
_diffrn_detector_area_resol_mean 16.3990
_diffrn_measured_fraction_theta_full 0.972
_diffrn_measured_fraction_theta_max 0.972
_diffrn_radiation_monochromator graphite
_diffrn_radiation_source 'Enhance (Mo) X-ray Source'
_diffrn_radiation_type MoK\a
_diffrn_radiation_wavelength 0.71073
_diffrn_reflns_av_R_equivalents 0.0382
_diffrn_reflns_av_sigmaI/netI 0.0327
_diffrn_reflns_limit_h_max 6
_diffrn_reflns_limit_h_min -6
_diffrn_reflns_limit_k_max 6
_diffrn_reflns_limit_k_min -6
_diffrn_reflns_limit_l_max 28
_diffrn_reflns_limit_l_min -28
_diffrn_reflns_number 15453
_diffrn_reflns_theta_full 23.23
_diffrn_reflns_theta_max 23.23
_diffrn_reflns_theta_min 3.13
_exptl_absorpt_coefficient_mu 0.086
_exptl_absorpt_correction_type none
_exptl_crystal_colour colorless
_exptl_crystal_density_diffrn 1.218
_exptl_crystal_density_method 'not measured'
_exptl_crystal_description Prism
_exptl_crystal_F_000 356
_exptl_crystal_size_max 0.23
_exptl_crystal_size_mid 0.12
_exptl_crystal_size_min 0.11
_refine_diff_density_max 0.366
_refine_diff_density_min -0.216
_refine_diff_density_rms 0.050
_refine_ls_extinction_method none
_refine_ls_goodness_of_fit_ref 1.078
_refine_ls_hydrogen_treatment mixed
_refine_ls_matrix_type full
_refine_ls_number_parameters 268
_refine_ls_number_reflns 2525
_refine_ls_number_restraints 0
_refine_ls_restrained_S_all 1.078
_refine_ls_R_factor_all 0.0848
_refine_ls_R_factor_gt 0.0594
_refine_ls_shift/su_max 0.001
_refine_ls_shift/su_mean 0.000
_refine_ls_structure_factor_coef Fsqd
_refine_ls_weighting_details 'calc w=1/[\s^2^(Fo^2^)+(0.1271P)^2^+0.0000P] where P=(Fo^2^+2Fc^2^)/3'
_refine_ls_weighting_scheme calc
_refine_ls_wR_factor_gt 0.1783
_refine_ls_wR_factor_ref 0.1911
_reflns_number_gt 1737
_reflns_number_total 2525
_reflns_threshold_expression >2sigma(I)
_cod_data_source_file c2ce06560f.txt
_cod_data_source_block rx006
_cod_depositor_comments
;
The following automatic conversions were performed:

'_symmetry_cell_setting' value 'Triclinic' changed to 'triclinic'
according to /home/saulius/struct/CIF-dictionaries/cif_core.dic
dictionary named 'cif_core.dic' version 2.4.1 from 2010-06-29.

Automatic conversion script
Id: cif_fix_values 1715 2011-07-08 13:25:40Z adriana 
;
_cod_original_cell_volume 906.7(6)
_cod_original_sg_symbol_H-M P-1
_cod_database_code 7207805

loop_
_symmetry_equiv_pos_as_xyz
'x, y, z'
'-x, -y, -z'

loop_
_atom_site_label
_atom_site_type_symbol
_atom_site_fract_x
_atom_site_fract_y
_atom_site_fract_z
_atom_site_U_iso_or_equiv
_atom_site_adp_type
_atom_site_occupancy
_atom_site_symmetry_multiplicity
_atom_site_calc_flag
_atom_site_refinement_flags
O1 O -0.2795(3) 0.6487(3) 0.53921(8) 0.0479(6) Uani 1 1 d .
C1 C -0.3811(5) 0.7029(5) 0.49808(13) 0.0397(7) Uani 1 1 d .
N1 N -0.2706(5) 0.6574(4) 0.45078(10) 0.0464(7) Uani 1 1 d .
HN1 H -0.109(6) 0.578(5) 0.4489(11) 0.046(8) Uiso 1 1 d .
N2 N -0.6498(4) 0.8285(4) 0.49284(10) 0.0399(7) Uani 1 1 d .
HN2 H -0.779(6) 0.891(5) 0.5168(12) 0.052(9) Uiso 1 1 d .
O2 O -0.9310(3) 0.9717(3) 0.42719(8) 0.0506(6) Uani 1 1 d .
C2 C -0.7119(5) 0.8648(4) 0.44257(12) 0.0392(7) Uani 1 1 d .
O3 O 0.0753(4) 0.5057(4) 0.27934(10) 0.0710(8) Uani 1 1 d .
C3 C -0.4570(5) 0.7455(5) 0.41003(11) 0.0395(8) Uani 1 1 d .
C4 C -0.4320(6) 0.9177(6) 0.37316(14) 0.0482(9) Uani 1 1 d .
H4B H -0.590(5) 1.009(5) 0.3520(11) 0.045(7) Uiso 1 1 d .
H4A H -0.448(5) 1.025(6) 0.3918(12) 0.046(9) Uiso 1 1 d .
C5 C -0.1842(6) 0.7997(6) 0.33952(14) 0.0532(9) Uani 1 1 d .
H5B H -0.024(7) 0.729(6) 0.3593(13) 0.068(10) Uiso 1 1 d .
H5A H -0.180(6) 0.923(6) 0.3129(13) 0.070(10) Uiso 1 1 d .
C6 C -0.1663(6) 0.6082(5) 0.30958(13) 0.0490(8) Uani 1 1 d .
H6 H -0.301(6) 0.680(5) 0.2888(12) 0.051(9) Uiso 1 1 d .
C7 C -0.1814(6) 0.4324(6) 0.34540(14) 0.0521(9) Uani 1 1 d .
H7B H -0.168(5) 0.303(6) 0.3248(12) 0.056(9) Uiso 1 1 d .
H7A H -0.024(6) 0.354(5) 0.3638(11) 0.049(8) Uiso 1 1 d .
C8 C -0.4327(6) 0.5498(6) 0.37848(14) 0.0488(9) Uani 1 1 d .
H8A H -0.577(6) 0.619(5) 0.3559(12) 0.056(9) Uiso 1 1 d .
H8B H -0.452(5) 0.440(5) 0.4002(11) 0.042(8) Uiso 1 1 d .
C9 C 0.1307(6) 0.3359(6) 0.24538(14) 0.0615(10) Uani 1 1 d .
C10 C -0.0499(9) 0.3135(8) 0.22166(18) 0.0855(14) Uani 1 1 d .
H10 H -0.211(8) 0.416(7) 0.2279(17) 0.097(14) Uiso 1 1 d .
C11 C 0.0281(10) 0.1321(9) 0.1881(2) 0.0974(16) Uani 1 1 d .
H11 H -0.089(8) 0.122(8) 0.1687(18) 0.103(15) Uiso 1 1 d .
C12 C 0.2898(9) -0.0261(7) 0.17830(18) 0.0871(14) Uani 1 1 d .
C13 C 0.4693(9) 0.0011(8) 0.20081(19) 0.0829(13) Uani 1 1 d .
H13 H 0.660(10) -0.117(9) 0.189(2) 0.142(18) Uiso 1 1 d .
C14 C 0.3926(8) 0.1783(7) 0.23405(17) 0.0722(11) Uani 1 1 d .
H14 H 0.508(7) 0.201(7) 0.2549(15) 0.085(13) Uiso 1 1 d .
O4 O 0.3861(7) -0.2114(6) 0.14681(14) 0.1284(14) Uani 1 1 d G
C15 C 0.2181(6) -0.2597(7) 0.1273(2) 0.149(3) Uani 1 1 d G
C16 C 0.3740(8) -0.4907(6) 0.09633(15) 0.161(3) Uani 1 1 d G
C18 C 0.3507(16) -0.7737(10) 0.0456(2) 0.276(7) Uani 1 1 d G
C17 C 0.2001(11) -0.5421(9) 0.0750(2) 0.230(5) Uani 1 1 d G

loop_
_atom_site_aniso_label
_atom_site_aniso_U_11
_atom_site_aniso_U_22
_atom_site_aniso_U_33
_atom_site_aniso_U_23
_atom_site_aniso_U_13
_atom_site_aniso_U_12
O1 0.0459(12) 0.0545(13) 0.0475(14) -0.0009(10) -0.0045(11) -0.0241(10)
C1 0.0398(17) 0.0369(16) 0.047(2) -0.0059(14) 0.0029(17) -0.0208(13)
N1 0.0321(16) 0.0546(16) 0.0514(19) -0.0038(13) 0.0005(14) -0.0165(12)
N2 0.0323(15) 0.0415(14) 0.0476(18) -0.0062(12) 0.0045(13) -0.0175(11)
O2 0.0380(13) 0.0564(13) 0.0592(15) -0.0043(10) -0.0047(10) -0.0202(10)
C2 0.0364(17) 0.0345(15) 0.052(2) -0.0039(13) 0.0000(14) -0.0198(13)
O3 0.0684(16) 0.0870(17) 0.0731(18) -0.0331(15) 0.0274(13) -0.0516(14)
C3 0.0363(16) 0.0387(16) 0.0470(18) -0.0031(14) -0.0002(14) -0.0189(12)
C4 0.055(2) 0.0399(18) 0.057(2) -0.0091(17) 0.0011(18) -0.0263(16)
C5 0.063(2) 0.055(2) 0.055(2) -0.0075(17) 0.0073(18) -0.0391(17)
C6 0.0450(19) 0.0536(19) 0.053(2) -0.0073(16) 0.0056(17) -0.0259(15)
C7 0.055(2) 0.0426(18) 0.060(2) -0.0105(17) 0.0089(18) -0.0229(16)
C8 0.056(2) 0.0421(18) 0.057(2) -0.0018(17) 0.0047(18) -0.0295(16)
C9 0.067(2) 0.066(2) 0.058(2) -0.0109(19) 0.0135(19) -0.0358(19)
C10 0.071(3) 0.091(3) 0.098(3) -0.039(3) 0.017(3) -0.039(3)
C11 0.099(4) 0.109(4) 0.097(4) -0.047(3) 0.016(3) -0.058(3)
C12 0.110(4) 0.075(3) 0.082(3) -0.030(2) 0.032(3) -0.048(3)
C13 0.081(3) 0.071(3) 0.091(3) -0.012(2) 0.020(3) -0.028(2)
C14 0.069(3) 0.077(3) 0.071(3) -0.010(2) 0.010(2) -0.032(2)
O4 0.147(3) 0.115(3) 0.133(3) -0.067(2) 0.046(3) -0.069(2)
C15 0.194(7) 0.148(5) 0.139(5) -0.074(4) 0.026(5) -0.107(5)
C16 0.216(8) 0.136(5) 0.150(6) -0.073(5) 0.024(5) -0.093(5)
C18 0.54(2) 0.158(7) 0.175(8) -0.051(6) -0.003(11) -0.191(11)
C17 0.366(14) 0.177(7) 0.195(8) -0.065(7) -0.009(9) -0.158(9)

loop_
_atom_type_symbol
_atom_type_description
_atom_type_scat_dispersion_real
_atom_type_scat_dispersion_imag
_atom_type_scat_source
C C 0.0033 0.0016 'International Tables Vol C Tables 4.2.6.8 and 6.1.1.4'
H H 0.0000 0.0000 'International Tables Vol C Tables 4.2.6.8 and 6.1.1.4'
N N 0.0061 0.0033 'International Tables Vol C Tables 4.2.6.8 and 6.1.1.4'
O O 0.0106 0.0060 'International Tables Vol C Tables 4.2.6.8 and 6.1.1.4'

loop_
_geom_angle_atom_site_label_1
_geom_angle_atom_site_label_2
_geom_angle_atom_site_label_3
_geom_angle
O1 C1 N1 125.8(3)
O1 C1 N2 126.3(3)
N1 C1 N2 108.0(3)
C1 N1 C3 110.4(3)
C2 N2 C1 113.9(3)
O2 C2 N2 126.4(3)
O2 C2 C3 130.4(3)
N2 C2 C3 103.2(2)
C9 O3 C6 122.9(2)
C8 C3 C4 104.6(3)
C8 C3 N1 107.8(2)
C4 C3 N1 117.2(2)
C8 C3 C2 115.0(2)
C4 C3 C2 108.1(2)
N1 C3 C2 104.6(2)
C3 C4 C5 108.7(3)
C6 C5 C4 114.5(3)
C5 C6 C7 106.7(3)
C5 C6 O3 110.9(3)
C7 C6 O3 107.7(3)
C6 C7 C8 106.5(3)
C3 C8 C7 115.3(3)
O3 C9 C10 118.3(3)
O3 C9 C14 118.7(3)
C10 C9 C14 123.0(4)
C9 C10 C11 113.0(5)
C10 C11 C12 123.1(5)
O4 C12 C13 108.2(4)
O4 C12 C11 128.1(5)
C13 C12 C11 123.7(4)
C14 C13 C12 113.2(4)
C13 C14 C9 124.0(4)
C15 O4 C12 111.1(3)
O4 C15 C16 101.2
C17 C16 C15 101.9
C16 C17 C18 102.6

loop_
_geom_bond_atom_site_label_1
_geom_bond_atom_site_label_2
_geom_bond_distance
O1 C1 1.251(3)
C1 N1 1.339(4)
C1 N2 1.515(4)
N1 C3 1.539(4)
N2 C2 1.382(4)
O2 C2 1.316(3)
C2 C3 1.604(4)
O3 C9 1.317(4)
O3 C6 1.509(4)
C3 C8 1.440(4)
C3 C4 1.482(4)
C4 C5 1.586(5)
C5 C6 1.406(4)
C6 C7 1.463(5)
C7 C8 1.594(5)
C9 C10 1.348(6)
C9 C14 1.509(5)
C10 C11 1.352(6)
C11 C12 1.504(7)
C12 O4 1.337(5)
C12 C13 1.339(6)
C13 C14 1.328(6)
O4 C15 1.3061
C15 C16 1.5751
C16 C17 1.3691
C18 C17 1.5535

loop_
_geom_hbond_atom_site_label_D
_geom_hbond_atom_site_label_H
_geom_hbond_atom_site_label_A
_geom_hbond_distance_DH
_geom_hbond_distance_HA
_geom_hbond_distance_DA
_geom_hbond_angle_DHA
_geom_hbond_site_symmetry_A
N1 HN1 O1 0.90(3) 2.26(3) 3.142(4) 168(3) 2_566
N2 HN2 O2 0.92(3) 2.10(4) 3.025(4) 179(3) 2_376
